data_1100279
loop_
_publ_author_name
'Boche, Gernot'
'Marsch, Michael'
'Harms, Klaus'
'Sheldrick, George M.'

_publ_section_title
;
 X-Ray Structure Determination of
 [\a-(Phenylsulfonyl)benzyllithium-Tetramethylethylenediamine]~2~:
 Chirality of an \a-Sulfonyl "Carbanion"
;
_journal_coden_ASTM ACIEAY
_journal_issue 7
_journal_name_full
;
 Angewandte Chemie, International Edition in English
;
_journal_page_first 573
_journal_page_last 575
_journal_paper_doi 10.1002/anie.198505731
_journal_volume 24
_journal_year 1985
_chemical_formula_sum 'C38 H56 Li2 N4 O4 S2'
_space_group_IT_number 33
_symmetry_cell_setting orthorhombic
_symmetry_Int_Tables_number 33
_symmetry_space_group_name_Hall 'P 2c -2n'
_symmetry_space_group_name_H-M 'P n a 21'
_cell_angle_alpha 90
_cell_angle_beta 90
_cell_angle_gamma 90
_cell_formula_units_Z 4
_cell_length_a 17.051(6)
_cell_length_b 10.017(2)
_cell_length_c 23.759(30)
_cod_database_code 1100279

loop_
_symmetry_equiv_pos_site_id
_symmetry_equiv_pos_as_xyz
1 x,y,z
2 1/2-x,1/2+y,1/2+z
3 1/2+x,1/2-y,z
4 -x,-y,1/2+z

loop_
_atom_site_label
_atom_site_type_symbol
_atom_site_fract_x
_atom_site_fract_y
_atom_site_fract_z
S1' S 0.3271(1) 0.2899(1) -0.0673(1)
S1 S 0.4203(1) 0.6825(1) -0.1497(1)
O1 O 0.4408(2) 0.5637(4) -0.1824(2)
O2 O 0.4013(2) 0.6583(4) -0.0908(2)
O2' O 0.3478(2) 0.3171(4) -0.1261(2)
O1' O 0.3106(2) 0.4086(3) -0.0326(2)
C1 C 0.3495(3) 0.7706(6) -0.1783(3)
C2 C 0.3444(3) 0.8066(5) -0.2370(3)
C3 C 0.2798(4) 0.8826(6) -0.2559(4)
C4 C 0.2698(7) 0.9143(8) -0.3108(5)
C5 C 0.3206(8) 0.8707(11) -0.3512(5)
C6 C 0.3848(6) 0.8009(8) -0.3348(3)
C7 C 0.3975(4) 0.7678(8) -0.2790(3)
C8 C 0.5105(3) 0.7728(4) -0.1465(2)
C9 C 0.5705(3) 0.7508(6) -0.1848(3)
C10 C 0.6387(4) 0.8282(6) -0.1813(3)
C11 C 0.6463(4) 0.9219(6) -0.1402(3)
C12 C 0.5857(4) 0.9452(6) -0.1032(3)
C13 C 0.5185(4) 0.8725(6) -0.1055(3)
N1 N 0.2780(3) 0.7170(5) 0.0120(2)
N2 N 0.4279(3) 0.6028(4) 0.0471(2)
N1' N 0.3172(2) 0.3572(4) -0.2616(2)
N2' N 0.4720(3) 0.2606(5) -0.2320(2)
C21 C 0.4289(5) 0.2099(10) -0.2802(4)
C22 C 0.3671(6) 0.2857(13) -0.2991(4)
C23 C 0.5016(7) 0.1541(9) -0.1959(4)
C24 C 0.5383(5) 0.3403(12) -0.2527(4)
C25 C 0.2552(6) 0.2690(14) -0.2449(4)
C26 C 0.2875(8) 0.4730(8) -0.2889(5)
C31 C 0.3756(5) 0.6777(8) 0.0860(3)
C32 C 0.3246(5) 0.7737(9) 0.0584(4)
C33 C 0.4981(5) 0.6797(8) 0.0327(4)
C35 C 0.2534(5) 0.8288(7) -0.0247(4)
C36 C 0.2084(4) 0.6503(9) 0.0314(4)
C34 C 0.4497(6) 0.4777(7) 0.0746(4)
C1' C 0.3934(3) 0.1908(5) -0.0398(2)
C2' C 0.3971(3) 0.1489(5) 0.0177(2)
C3' C 0.3419(4) 0.1796(6) 0.0596(3)
C4' C 0.3506(4) 0.1398(7) 0.1149(3)
C5' C 0.4149(5) 0.0650(7) 0.1316(3)
C6' C 0.4704(4) 0.0343(6) 0.0919(4)
C7' C 0.4631(3) 0.0731(5) 0.0364(3)
C8' C 0.2337(3) 0.2109(5) -0.0717(2)
C9' C 0.1710(3) 0.2484(6) -0.0385(3)
C10' C 0.0994(4) 0.1856(6) -0.0429(3)
C11' C 0.0905(4) 0.0816(7) -0.0810(3)
C12' C 0.1534(4) 0.0413(6) -0.1134(3)
C13' C 0.2254(3) 0.1045(6) -0.1094(3)
Li1 Li 0.3927(5) 0.3916(9) -0.1903(3)
Li2 Li 0.3567(5) 0.5804(8) -0.0263(4)
H1 H 0.30810 0.80070 -0.15400
H3 H 0.24180 0.91290 -0.22900
H4 H 0.22590 0.96860 -0.32160
H5 H 0.31120 0.88890 -0.39020
H6 H 0.42230 0.77370 -0.36270
H7 H 0.44340 0.71770 -0.26890
H9 H 0.56530 0.68350 -0.21330
H10 H 0.68020 0.81510 -0.20800
H11 H 0.69420 0.97200 -0.13710
H12 H 0.59100 1.01400 -0.07530
H13 H 0.47690 0.88920 -0.07930
H211 H 0.40860 0.12360 -0.27020
H212 H 0.46540 0.20070 -0.31070
H221 H 0.38910 0.35100 -0.32410
H222 H 0.33370 0.22640 -0.31990
H231 H 0.45880 0.09190 -0.19470
H232 H 0.51570 0.17930 -0.15820
H233 H 0.54590 0.11310 -0.21390
H241 H 0.51950 0.39420 -0.28330
H242 H 0.57020 0.26920 -0.26730
H243 H 0.56910 0.39440 -0.22770
H251 H 0.28580 0.20030 -0.22740
H252 H 0.22410 0.23080 -0.27450
H253 H 0.22130 0.30930 -0.21750
H261 H 0.31670 0.55490 -0.29040
H262 H 0.24160 0.48540 -0.26620
H263 H 0.27220 0.44770 -0.32630
H311 H 0.40790 0.72490 0.11240
H312 H 0.34340 0.61450 0.10570
H321 H 0.28920 0.80900 0.08600
H322 H 0.35640 0.84450 0.04360
H331 H 0.48880 0.75910 0.01100
H332 H 0.53160 0.62060 0.01190
H333 H 0.52280 0.70310 0.06760
H351 H 0.22000 0.81990 -0.05700
H352 H 0.30240 0.86800 -0.03590
H353 H 0.22850 0.88500 0.00270
H361 H 0.23070 0.58470 0.05610
H362 H 0.18070 0.60640 0.00140
H363 H 0.17260 0.70560 0.05210
H341 H 0.40470 0.42550 0.08470
H342 H 0.48140 0.49280 0.10740
H343 H 0.47990 0.43070 0.04680
H1' H 0.43340 0.15790 -0.06450
H3' H 0.29630 0.23040 0.04950
H4' H 0.31150 0.16430 0.14210
H5' H 0.42050 0.03570 0.16980
H6' H 0.51580 -0.01580 0.10300
H7' H 0.50310 0.04850 0.00990
H9' H 0.17740 0.31950 -0.01180
H10' H 0.05610 0.21350 -0.02000
H11' H 0.04070 0.03770 -0.08480
H12' H 0.14710 -0.03180 -0.13920
H13' H 0.26880 0.07580 -0.13200

loop_
_atom_type_symbol
_atom_type_radius_bond
C 0.68
H 0.23
Li 1.08
N 0.68
O 0.68
S 1.02
